data_7038238
loop_
_publ_author_name
'\'Alvarez, Mar\'ia'
'\'Alvarez, Eleuterio'
'Fructos, Manuel R.'
'Urbano, Juan'
'P\'erez, Pedro J'

_publ_section_title
;
 Copper-induced ammonia N-H functionalization.
;
_journal_issue 37
_journal_name_full 'Dalton transactions (Cambridge, England : 2003)'
_journal_page_first 14628
_journal_page_last 14633
_journal_paper_doi 10.1039/c5dt04972e
_journal_volume 45
_journal_year 2016
_chemical_formula_moiety 'C36 H43 B Cu N7, C H2 Cl2'
_chemical_formula_sum 'C37 H45 B Cl2 Cu N7'
_chemical_formula_weight 733.05
_chemical_name_systematic
; 
 ? 
;
_space_group_IT_number 33
_symmetry_cell_setting orthorhombic
_symmetry_space_group_name_Hall 'P 2c -2n'
_symmetry_space_group_name_H-M 'P n a 21'
_atom_sites_solution_hydrogens geom
_atom_sites_solution_primary direct
_atom_sites_solution_secondary difmap
_audit_creation_method SHELXL-97
_audit_update_record
;
2015-12-18 deposited with the CCDC.
2016-02-02 downloaded from the CCDC.
;
_cell_angle_alpha 90.00
_cell_angle_beta 90.00
_cell_angle_gamma 90.00
_cell_formula_units_Z 4
_cell_length_a 16.3142(6)
_cell_length_b 11.7106(4)
_cell_length_c 19.3881(6)
_cell_measurement_reflns_used 9229
_cell_measurement_temperature 173(2)
_cell_measurement_theta_max 30.48
_cell_measurement_theta_min 2.38
_cell_volume 3704.1(2)
_computing_cell_refinement 'APEX2 Software Suite (Bruker, 2007)'
_computing_data_collection 'APEX2 Software Suite (Bruker, 2007)'
_computing_data_reduction 'APEX2 Software Suite (Bruker, 2007)'
_computing_molecular_graphics 'SHELXTL (Sheldrick, 2008)'
_computing_publication_material 'SHELXTL and publCIF (Westrip, 2010)'
_computing_structure_refinement 'SHELXL97 (Sheldrick, 2008)'
_computing_structure_solution 'SIR2002 (Burla et al., 2003)'
_diffrn_ambient_temperature 173(2)
_diffrn_detector_area_resol_mean 8.26
_diffrn_measured_fraction_theta_full 0.998
_diffrn_measured_fraction_theta_max 0.998
_diffrn_measurement_device_type
;
 Bruker-Nonius X8kappa APEX II CCD area detector
;
_diffrn_measurement_method 'phi and omega scans with narrow frames'
_diffrn_radiation_monochromator graphite
_diffrn_radiation_source 'fine-focus sealed tube'
_diffrn_radiation_type MoK\a
_diffrn_radiation_wavelength 0.71073
_diffrn_reflns_av_R_equivalents 0.0191
_diffrn_reflns_av_unetI/netI 0.0226
_diffrn_reflns_limit_h_max 14
_diffrn_reflns_limit_h_min -23
_diffrn_reflns_limit_k_max 16
_diffrn_reflns_limit_k_min -14
_diffrn_reflns_limit_l_max 15
_diffrn_reflns_limit_l_min -27
_diffrn_reflns_number 45530
_diffrn_reflns_theta_full 30.51
_diffrn_reflns_theta_max 30.51
_diffrn_reflns_theta_min 2.03
_diffrn_standards_decay_% 0
_exptl_absorpt_coefficient_mu 0.770
_exptl_absorpt_correction_T_max 0.8018
_exptl_absorpt_correction_T_min 0.6993
_exptl_absorpt_correction_type multi-scan
_exptl_absorpt_process_details
;
program SADABS, Bruker (2001).
;
_exptl_crystal_colour colourless
_exptl_crystal_density_diffrn 1.315
_exptl_crystal_density_method 'not measured'
_exptl_crystal_description prism
_exptl_crystal_F_000 1536
_exptl_crystal_size_max 0.50
_exptl_crystal_size_mid 0.40
_exptl_crystal_size_min 0.30
_refine_diff_density_max 0.534
_refine_diff_density_min -0.343
_refine_diff_density_rms 0.052
_refine_ls_abs_structure_details 'Flack H D (1983), Acta Cryst. A39, 876-881'
_refine_ls_abs_structure_Flack -0.006(8)
_refine_ls_extinction_method none
_refine_ls_goodness_of_fit_ref 1.044
_refine_ls_hydrogen_treatment constr
_refine_ls_matrix_type full
_refine_ls_number_parameters 443
_refine_ls_number_reflns 8145
_refine_ls_number_restraints 7
_refine_ls_restrained_S_all 1.065
_refine_ls_R_factor_all 0.0350
_refine_ls_R_factor_gt 0.0300
_refine_ls_shift/su_max 0.002
_refine_ls_shift/su_mean 0.000
_refine_ls_structure_factor_coef Fsqd
_refine_ls_weighting_details 'calc w=1/[\s^2^(Fo^2^)+(0.0483P)^2^+0.7189P] where P=(Fo^2^+2Fc^2^)/3'
_refine_ls_weighting_scheme calc
_refine_ls_wR_factor_gt 0.0765
_refine_ls_wR_factor_ref 0.0808
_reflns_number_gt 7523
_reflns_number_total 8145
_reflns_threshold_expression >2sigma(I)
_cod_data_source_file c5dt04972e2.cif
_cod_data_source_block 1
_cod_depositor_comments
;
The following automatic conversions were performed:

'_symmetry_cell_setting' value 'Orthorhombic' changed to
'orthorhombic' according to
/usr/data/users/saulius/crontab/automatic-downloads/rss-feeds/RSC/lib/dictionaries/cif_core.dic
dictionary named 'cif_core.dic' version 2.4.2 from 2011-04-26.

Automatic conversion script
Id: cif_fix_values 4268 2015-11-12 08:31:59Z antanas 

 Adding full bibliography for 7038238--7038244.cif.
;
_cod_database_code 7038238

loop_
_symmetry_equiv_pos_as_xyz
'x, y, z'
'-x, -y, z+1/2'
'x+1/2, -y+1/2, z'
'-x+1/2, y+1/2, z+1/2'

loop_
_atom_site_label
_atom_site_type_symbol
_atom_site_fract_x
_atom_site_fract_y
_atom_site_fract_z
_atom_site_U_iso_or_equiv
_atom_site_adp_type
_atom_site_occupancy
_atom_site_symmetry_multiplicity
_atom_site_calc_flag
_atom_site_refinement_flags
Cu1 Cu 0.766583(11) 0.480125(18) 0.568996(14) 0.02438(5) Uani 1 1 d .
N1 N 0.69611(8) 0.62787(12) 0.57767(8) 0.0222(3) Uani 1 1 d .
N2 N 0.62097(8) 0.61252(13) 0.60696(8) 0.0210(3) Uani 1 1 d .
N3 N 0.73668(8) 0.43850(14) 0.67066(8) 0.0224(3) Uani 1 1 d .
N4 N 0.65663(9) 0.45142(13) 0.68805(8) 0.0212(3) Uani 1 1 d .
N5 N 0.66541(8) 0.39433(13) 0.53310(8) 0.0223(3) Uani 1 1 d .
N6 N 0.59567(7) 0.40847(11) 0.57104(10) 0.0217(2) Uani 1 1 d .
N7 N 0.88310(13) 0.4708(3) 0.54505(14) 0.0691(8) Uani 1 1 d U
H7A H 0.8893 0.4268 0.5067 0.104 Uiso 1 1 calc R
H7B H 0.9113 0.4392 0.5807 0.104 Uiso 1 1 calc R
H7C H 0.9027 0.5422 0.5366 0.104 Uiso 1 1 calc R
C1 C 0.70121(10) 0.73753(14) 0.55992(10) 0.0232(3) Uani 1 1 d .
C2 C 0.62888(11) 0.79484(15) 0.57762(12) 0.0289(4) Uani 1 1 d .
H2 H 0.6162 0.8731 0.5705 0.035 Uiso 1 1 calc R
C3 C 0.57994(11) 0.71212(16) 0.60784(10) 0.0250(3) Uani 1 1 d .
H3 H 0.5265 0.7238 0.6261 0.030 Uiso 1 1 calc R
C4 C 0.77749(10) 0.78018(15) 0.52661(10) 0.0217(3) Uani 1 1 d .
C5 C 0.82995(9) 0.85344(13) 0.56295(11) 0.0226(3) Uani 1 1 d .
C6 C 0.90237(11) 0.89036(15) 0.53139(11) 0.0260(3) Uani 1 1 d .
H6 H 0.9379 0.9401 0.5560 0.031 Uiso 1 1 calc R
C7 C 0.92376(10) 0.85632(15) 0.46516(11) 0.0259(3) Uani 1 1 d .
C8 C 0.87120(11) 0.78322(16) 0.43003(10) 0.0256(3) Uani 1 1 d .
H8 H 0.8851 0.7593 0.3847 0.031 Uiso 1 1 calc R
C9 C 0.79828(11) 0.74405(15) 0.45978(10) 0.0244(3) Uani 1 1 d .
C10 C 0.81057(13) 0.89232(17) 0.63513(11) 0.0311(4) Uani 1 1 d .
H10A H 0.7724 0.9569 0.6333 0.047 Uiso 1 1 calc R
H10B H 0.8612 0.9161 0.6582 0.047 Uiso 1 1 calc R
H10C H 0.7855 0.8293 0.6609 0.047 Uiso 1 1 calc R
C11 C 1.00256(12) 0.8977(2) 0.43291(13) 0.0363(4) Uani 1 1 d .
H11A H 1.0492 0.8689 0.4596 0.054 Uiso 1 1 calc R
H11B H 1.0034 0.9813 0.4328 0.054 Uiso 1 1 calc R
H11C H 1.0062 0.8696 0.3854 0.054 Uiso 1 1 calc R
C12 C 0.74343(13) 0.6661(2) 0.41879(12) 0.0366(5) Uani 1 1 d .
H12A H 0.7678 0.6523 0.3734 0.055 Uiso 1 1 calc R
H12B H 0.6896 0.7020 0.4131 0.055 Uiso 1 1 calc R
H12C H 0.7372 0.5934 0.4433 0.055 Uiso 1 1 calc R
C13 C 0.77731(10) 0.41550(15) 0.72848(10) 0.0214(3) Uani 1 1 d .
C14 C 0.72358(11) 0.41216(18) 0.78455(10) 0.0274(4) Uani 1 1 d .
H14 H 0.7364 0.3969 0.8314 0.033 Uiso 1 1 calc R
C15 C 0.64753(11) 0.43593(16) 0.75656(10) 0.0241(3) Uani 1 1 d .
H15 H 0.5974 0.4406 0.7814 0.029 Uiso 1 1 calc R
C16 C 0.86807(9) 0.40387(14) 0.72426(9) 0.0202(3) Uani 1 1 d .
C17 C 0.90555(10) 0.29652(15) 0.72218(10) 0.0227(3) Uani 1 1 d .
C18 C 0.99024(11) 0.28987(17) 0.71365(11) 0.0279(4) Uani 1 1 d .
H18 H 1.0158 0.2170 0.7124 0.033 Uiso 1 1 calc R
C19 C 1.03810(11) 0.38722(19) 0.70699(11) 0.0303(4) Uani 1 1 d .
C20 C 0.99990(12) 0.49315(17) 0.70930(12) 0.0286(4) Uani 1 1 d .
H20 H 1.0321 0.5602 0.7045 0.034 Uiso 1 1 calc R
C21 C 0.91591(11) 0.50351(15) 0.71839(11) 0.0242(3) Uani 1 1 d .
C22 C 0.85569(13) 0.18823(17) 0.72733(14) 0.0327(4) Uani 1 1 d .
H22A H 0.8916 0.1221 0.7206 0.049 Uiso 1 1 calc R
H22B H 0.8130 0.1885 0.6917 0.049 Uiso 1 1 calc R
H22C H 0.8301 0.1839 0.7730 0.049 Uiso 1 1 calc R
C23 C 1.12989(13) 0.3769(2) 0.69790(17) 0.0496(7) Uani 1 1 d .
H23A H 1.1485 0.4322 0.6633 0.074 Uiso 1 1 calc R
H23B H 1.1435 0.2995 0.6826 0.074 Uiso 1 1 calc R
H23C H 1.1572 0.3924 0.7420 0.074 Uiso 1 1 calc R
C24 C 0.87692(12) 0.62025(17) 0.72119(14) 0.0366(5) Uani 1 1 d .
H24A H 0.9198 0.6789 0.7207 0.055 Uiso 1 1 calc R
H24B H 0.8446 0.6273 0.7636 0.055 Uiso 1 1 calc R
H24C H 0.8411 0.6304 0.6811 0.055 Uiso 1 1 calc R
C25 C 0.64861(11) 0.31830(15) 0.48374(10) 0.0235(3) Uani 1 1 d .
C26 C 0.56637(11) 0.28264(17) 0.48930(12) 0.0295(4) Uani 1 1 d .
H26 H 0.5381 0.2298 0.4608 0.035 Uiso 1 1 calc R
C27 C 0.53619(10) 0.34162(15) 0.54539(10) 0.0255(3) Uani 1 1 d .
H27 H 0.4820 0.3359 0.5630 0.031 Uiso 1 1 calc R
C28 C 0.71531(11) 0.28419(15) 0.43604(10) 0.0236(3) Uani 1 1 d .
C29 C 0.71921(11) 0.32717(16) 0.36881(10) 0.0251(3) Uani 1 1 d .
C30 C 0.78625(12) 0.29980(18) 0.32753(11) 0.0300(4) Uani 1 1 d .
H30 H 0.7891 0.3296 0.2820 0.036 Uiso 1 1 calc R
C31 C 0.84895(12) 0.23006(17) 0.35124(11) 0.0302(4) Uani 1 1 d .
C32 C 0.84333(13) 0.18573(19) 0.41714(13) 0.0323(4) Uani 1 1 d .
H32 H 0.8852 0.1362 0.4334 0.039 Uiso 1 1 calc R
C33 C 0.77762(12) 0.21199(17) 0.46036(11) 0.0279(4) Uani 1 1 d .
C34 C 0.65326(14) 0.4031(2) 0.34034(12) 0.0360(4) Uani 1 1 d .
H34A H 0.6707 0.4338 0.2957 0.054 Uiso 1 1 calc R
H34B H 0.6432 0.4663 0.3724 0.054 Uiso 1 1 calc R
H34C H 0.6027 0.3589 0.3343 0.054 Uiso 1 1 calc R
C35 C 0.92269(14) 0.2055(2) 0.30653(14) 0.0425(5) Uani 1 1 d .
H35A H 0.9532 0.1409 0.3258 0.064 Uiso 1 1 calc R
H35B H 0.9582 0.2730 0.3051 0.064 Uiso 1 1 calc R
H35C H 0.9045 0.1867 0.2597 0.064 Uiso 1 1 calc R
C36 C 0.77411(15) 0.1631(2) 0.53203(13) 0.0448(6) Uani 1 1 d .
H36A H 0.8203 0.1109 0.5389 0.067 Uiso 1 1 calc R
H36B H 0.7225 0.1214 0.5381 0.067 Uiso 1 1 calc R
H36C H 0.7772 0.2252 0.5658 0.067 Uiso 1 1 calc R
B1 B 0.59505(11) 0.49199(16) 0.63280(11) 0.0200(3) Uani 1 1 d .
H1 H 0.5388 0.4956 0.6531 0.024 Uiso 1 1 calc R
Cl1 Cl -0.05276(6) 0.48838(7) 0.38232(4) 0.05898(19) Uani 1 1 d .
Cl2 Cl 0.12136(6) 0.50299(7) 0.41690(6) 0.0676(2) Uani 1 1 d .
C37 C 0.03258(18) 0.5789(2) 0.39328(15) 0.0490(6) Uani 1 1 d .
H37A H 0.0430 0.6204 0.3497 0.059 Uiso 1 1 calc R
H37B H 0.0200 0.6361 0.4294 0.059 Uiso 1 1 calc R

loop_
_atom_site_aniso_label
_atom_site_aniso_U_11
_atom_site_aniso_U_22
_atom_site_aniso_U_33
_atom_site_aniso_U_23
_atom_site_aniso_U_13
_atom_site_aniso_U_12
Cu1 0.01725(8) 0.03094(10) 0.02495(10) 0.00103(11) 0.00389(9) 0.00052(7)
N1 0.0185(5) 0.0243(6) 0.0238(8) 0.0021(6) 0.0029(5) -0.0009(5)
N2 0.0180(6) 0.0215(6) 0.0237(7) 0.0003(5) 0.0011(5) -0.0003(5)
N3 0.0179(6) 0.0280(7) 0.0213(7) 0.0024(6) 0.0020(5) 0.0019(5)
N4 0.0180(6) 0.0243(7) 0.0212(7) 0.0021(6) 0.0028(5) 0.0008(5)
N5 0.0183(6) 0.0258(7) 0.0228(7) 0.0000(6) 0.0023(5) 0.0008(5)
N6 0.0178(5) 0.0228(6) 0.0245(6) 0.0007(7) 0.0018(7) 0.0008(4)
N7 0.0273(9) 0.142(3) 0.0377(11) 0.0056(14) 0.0091(8) 0.0090(12)
C1 0.0223(6) 0.0224(7) 0.0248(9) 0.0003(7) -0.0005(7) -0.0033(6)
C2 0.0284(7) 0.0195(7) 0.0388(11) 0.0005(8) 0.0036(8) 0.0013(6)
C3 0.0219(7) 0.0246(8) 0.0285(9) -0.0008(7) 0.0024(6) 0.0012(6)
C4 0.0205(7) 0.0202(7) 0.0244(8) 0.0030(6) -0.0010(6) -0.0014(6)
C5 0.0239(6) 0.0174(6) 0.0265(8) 0.0014(7) -0.0021(7) 0.0001(5)
C6 0.0226(7) 0.0192(7) 0.0363(10) 0.0004(7) -0.0037(7) -0.0028(6)
C7 0.0200(7) 0.0234(8) 0.0342(9) 0.0059(7) 0.0003(7) -0.0012(6)
C8 0.0250(7) 0.0285(8) 0.0234(8) 0.0029(7) 0.0002(7) -0.0016(7)
C9 0.0246(7) 0.0254(8) 0.0231(8) 0.0015(7) -0.0023(7) -0.0042(6)
C10 0.0370(9) 0.0271(9) 0.0293(9) -0.0042(8) 0.0000(8) -0.0046(8)
C11 0.0242(8) 0.0390(10) 0.0458(12) 0.0026(9) 0.0067(8) -0.0056(8)
C12 0.0349(9) 0.0472(12) 0.0278(10) -0.0051(9) -0.0030(8) -0.0154(9)
C13 0.0212(7) 0.0214(7) 0.0215(7) 0.0018(6) 0.0007(6) -0.0001(6)
C14 0.0266(8) 0.0345(9) 0.0210(8) 0.0032(7) 0.0014(7) 0.0006(7)
C15 0.0240(7) 0.0265(8) 0.0220(8) 0.0015(7) 0.0048(6) -0.0001(6)
C16 0.0192(6) 0.0213(7) 0.0202(7) 0.0010(6) -0.0006(6) 0.0009(6)
C17 0.0229(7) 0.0226(7) 0.0226(8) -0.0008(6) 0.0006(6) 0.0016(6)
C18 0.0244(7) 0.0271(8) 0.0320(10) -0.0010(7) 0.0023(7) 0.0051(7)
C19 0.0191(7) 0.0370(10) 0.0350(10) 0.0011(8) 0.0018(7) 0.0007(7)
C20 0.0229(7) 0.0292(8) 0.0337(10) 0.0033(7) 0.0004(7) -0.0045(7)
C21 0.0230(7) 0.0237(8) 0.0259(9) 0.0005(6) -0.0018(7) -0.0002(6)
C22 0.0317(9) 0.0217(8) 0.0449(12) 0.0000(9) 0.0006(9) -0.0021(7)
C23 0.0244(9) 0.0502(14) 0.0740(19) 0.0033(13) 0.0106(10) 0.0035(9)
C24 0.0318(9) 0.0217(8) 0.0563(14) 0.0004(9) -0.0045(10) -0.0005(7)
C25 0.0225(7) 0.0216(7) 0.0262(8) -0.0007(7) -0.0016(6) 0.0004(6)
C26 0.0239(8) 0.0276(9) 0.0372(10) -0.0075(8) -0.0014(7) -0.0010(7)
C27 0.0182(6) 0.0253(8) 0.0330(9) -0.0009(7) -0.0001(6) -0.0009(6)
C28 0.0239(7) 0.0214(7) 0.0256(8) -0.0027(7) -0.0014(7) 0.0013(6)
C29 0.0263(8) 0.0259(8) 0.0231(8) -0.0031(7) -0.0030(7) -0.0003(6)
C30 0.0329(9) 0.0324(9) 0.0249(9) -0.0028(7) 0.0017(7) -0.0024(7)
C31 0.0303(8) 0.0283(9) 0.0320(10) -0.0074(8) 0.0056(7) -0.0021(7)
C32 0.0304(9) 0.0312(9) 0.0352(11) -0.0029(9) 0.0030(8) 0.0074(8)
C33 0.0314(8) 0.0256(8) 0.0267(9) 0.0021(7) 0.0016(7) 0.0060(7)
C34 0.0384(10) 0.0395(11) 0.0301(10) 0.0008(9) -0.0060(9) 0.0099(9)
C35 0.0380(10) 0.0436(12) 0.0457(13) -0.0083(11) 0.0170(10) 0.0011(10)
C36 0.0482(12) 0.0500(13) 0.0362(12) 0.0133(10) 0.0055(10) 0.0241(11)
B1 0.0147(7) 0.0237(8) 0.0215(8) 0.0016(7) 0.0026(6) -0.0001(6)
Cl1 0.0728(5) 0.0643(4) 0.0398(3) -0.0040(3) 0.0163(3) -0.0143(3)
Cl2 0.0696(5) 0.0624(4) 0.0707(6) 0.0156(4) 0.0103(4) 0.0056(4)
C37 0.0666(16) 0.0365(11) 0.0440(13) 0.0020(10) 0.0156(12) -0.0017(11)

loop_
_atom_type_symbol
_atom_type_description
_atom_type_scat_dispersion_real
_atom_type_scat_dispersion_imag
_atom_type_scat_source
C C 0.0033 0.0016 'International Tables Vol C Tables 4.2.6.8 and 6.1.1.4'
H H 0.0000 0.0000 'International Tables Vol C Tables 4.2.6.8 and 6.1.1.4'
B B 0.0013 0.0007 'International Tables Vol C Tables 4.2.6.8 and 6.1.1.4'
N N 0.0061 0.0033 'International Tables Vol C Tables 4.2.6.8 and 6.1.1.4'
Cl Cl 0.1484 0.1585 'International Tables Vol C Tables 4.2.6.8 and 6.1.1.4'
Cu Cu 0.3201 1.2651 'International Tables Vol C Tables 4.2.6.8 and 6.1.1.4'

loop_
_geom_angle_atom_site_label_1
_geom_angle_atom_site_label_2
_geom_angle_atom_site_label_3
_geom_angle
N7 Cu1 N5 132.22(11)
N7 Cu1 N1 126.90(12)
N5 Cu1 N1 89.43(6)
N7 Cu1 N3 115.93(9)
N5 Cu1 N3 91.02(6)
N1 Cu1 N3 89.36(6)
C1 N1 N2 106.92(13)
C1 N1 Cu1 138.15(12)
N2 N1 Cu1 114.86(10)
C3 N2 N1 109.80(14)
C3 N2 B1 130.33(14)
N1 N2 B1 119.87(13)
C13 N3 N4 107.02(15)
C13 N3 Cu1 136.59(12)
N4 N3 Cu1 115.67(11)
C15 N4 N3 109.60(15)
C15 N4 B1 130.79(15)
N3 N4 B1 119.22(14)
C25 N5 N6 107.22(14)
C25 N5 Cu1 137.21(12)
N6 N5 Cu1 115.33(11)
C27 N6 N5 109.40(15)
C27 N6 B1 130.63(14)
N5 N6 B1 119.98(13)
Cu1 N7 H7A 109.5
Cu1 N7 H7B 109.5
H7A N7 H7B 109.5
Cu1 N7 H7C 109.5
H7A N7 H7C 109.5
H7B N7 H7C 109.5
N1 C1 C2 110.25(15)
N1 C1 C4 119.20(15)
C2 C1 C4 130.55(16)
C3 C2 C1 104.73(15)
C3 C2 H2 127.6
C1 C2 H2 127.6
N2 C3 C2 108.31(15)
N2 C3 H3 125.8
C2 C3 H3 125.8
C5 C4 C9 120.04(16)
C5 C4 C1 119.85(17)
C9 C4 C1 120.07(15)
C6 C5 C4 119.00(19)
C6 C5 C10 119.38(16)
C4 C5 C10 121.62(16)
C7 C6 C5 121.86(17)
C7 C6 H6 119.1
C5 C6 H6 119.1
C6 C7 C8 118.34(16)
C6 C7 C11 120.32(18)
C8 C7 C11 121.33(19)
C7 C8 C9 121.62(18)
C7 C8 H8 119.2
C9 C8 H8 119.2
C8 C9 C4 119.13(16)
C8 C9 C12 119.11(18)
C4 C9 C12 121.75(17)
C5 C10 H10A 109.5
C5 C10 H10B 109.5
H10A C10 H10B 109.5
C5 C10 H10C 109.5
H10A C10 H10C 109.5
H10B C10 H10C 109.5
C7 C11 H11A 109.5
C7 C11 H11B 109.5
H11A C11 H11B 109.5
C7 C11 H11C 109.5
H11A C11 H11C 109.5
H11B C11 H11C 109.5
C9 C12 H12A 109.5
C9 C12 H12B 109.5
H12A C12 H12B 109.5
C9 C12 H12C 109.5
H12A C12 H12C 109.5
H12B C12 H12C 109.5
N3 C13 C14 110.42(15)
N3 C13 C16 117.89(16)
C14 C13 C16 131.61(17)
C15 C14 C13 104.59(16)
C15 C14 H14 127.7
C13 C14 H14 127.7
N4 C15 C14 108.36(16)
N4 C15 H15 125.8
C14 C15 H15 125.8
C17 C16 C21 120.00(15)
C17 C16 C13 121.24(15)
C21 C16 C13 118.67(15)
C18 C17 C16 119.16(16)
C18 C17 C22 119.67(16)
C16 C17 C22 121.16(15)
C19 C18 C17 121.53(17)
C19 C18 H18 119.2
C17 C18 H18 119.2
C18 C19 C20 118.57(17)
C18 C19 C23 120.1(2)
C20 C19 C23 121.3(2)
C21 C20 C19 121.70(18)
C21 C20 H20 119.1
C19 C20 H20 119.1
C20 C21 C16 119.04(17)
C20 C21 C24 120.02(17)
C16 C21 C24 120.93(16)
C17 C22 H22A 109.5
C17 C22 H22B 109.5
H22A C22 H22B 109.5
C17 C22 H22C 109.5
H22A C22 H22C 109.5
H22B C22 H22C 109.5
C19 C23 H23A 109.5
C19 C23 H23B 109.5
H23A C23 H23B 109.5
C19 C23 H23C 109.5
H23A C23 H23C 109.5
H23B C23 H23C 109.5
C21 C24 H24A 109.5
C21 C24 H24B 109.5
H24A C24 H24B 109.5
C21 C24 H24C 109.5
H24A C24 H24C 109.5
H24B C24 H24C 109.5
N5 C25 C26 109.76(17)
N5 C25 C28 118.42(15)
C26 C25 C28 131.79(17)
C27 C26 C25 104.58(17)
C27 C26 H26 127.7
C25 C26 H26 127.7
N6 C27 C26 109.03(16)
N6 C27 H27 125.5
C26 C27 H27 125.5
C29 C28 C33 119.79(17)
C29 C28 C25 121.17(16)
C33 C28 C25 118.96(17)
C30 C29 C28 119.24(17)
C30 C29 C34 119.20(18)
C28 C29 C34 121.56(17)
C31 C30 C29 121.61(19)
C31 C30 H30 119.2
C29 C30 H30 119.2
C32 C31 C30 118.59(18)
C32 C31 C35 120.8(2)
C30 C31 C35 120.6(2)
C31 C32 C33 121.56(19)
C31 C32 H32 119.2
C33 C32 H32 119.2
C32 C33 C28 119.17(19)
C32 C33 C36 120.03(18)
C28 C33 C36 120.80(17)
C29 C34 H34A 109.5
C29 C34 H34B 109.5
H34A C34 H34B 109.5
C29 C34 H34C 109.5
H34A C34 H34C 109.5
H34B C34 H34C 109.5
C31 C35 H35A 109.5
C31 C35 H35B 109.5
H35A C35 H35B 109.5
C31 C35 H35C 109.5
H35A C35 H35C 109.5
H35B C35 H35C 109.5
C33 C36 H36A 109.5
C33 C36 H36B 109.5
H36A C36 H36B 109.5
C33 C36 H36C 109.5
H36A C36 H36C 109.5
H36B C36 H36C 109.5
N4 B1 N6 109.79(14)
N4 B1 N2 109.01(14)
N6 B1 N2 108.82(15)
N4 B1 H1 109.7
N6 B1 H1 109.7
N2 B1 H1 109.7
Cl2 C37 Cl1 112.16(15)
Cl2 C37 H37A 109.2
Cl1 C37 H37A 109.2
Cl2 C37 H37B 109.2
Cl1 C37 H37B 109.2
H37A C37 H37B 107.9

loop_
_geom_bond_atom_site_label_1
_geom_bond_atom_site_label_2
_geom_bond_distance
Cu1 N7 1.960(2)
Cu1 N5 2.0538(15)
Cu1 N1 2.0841(14)
Cu1 N3 2.0882(16)
N1 C1 1.332(2)
N1 N2 1.3628(19)
N2 C3 1.345(2)
N2 B1 1.556(2)
N3 C13 1.330(2)
N3 N4 1.3573(19)
N4 C15 1.349(2)
N4 B1 1.543(2)
N5 C25 1.336(2)
N5 N6 1.3649(19)
N6 C27 1.342(2)
N6 B1 1.546(3)
N7 H7A 0.9100
N7 H7B 0.9100
N7 H7C 0.9100
C1 C2 1.400(2)
C1 C4 1.488(2)
C2 C3 1.385(3)
C2 H2 0.9500
C3 H3 0.9500
C4 C5 1.402(2)
C4 C9 1.404(3)
C5 C6 1.399(2)
C5 C10 1.505(3)
C6 C7 1.389(3)
C6 H6 0.9500
C7 C8 1.390(3)
C7 C11 1.509(3)
C8 C9 1.399(2)
C8 H8 0.9500
C9 C12 1.505(3)
C10 H10A 0.9800
C10 H10B 0.9800
C10 H10C 0.9800
C11 H11A 0.9800
C11 H11B 0.9800
C11 H11C 0.9800
C12 H12A 0.9800
C12 H12B 0.9800
C12 H12C 0.9800
C13 C14 1.397(3)
C13 C16 1.489(2)
C14 C15 1.382(3)
C14 H14 0.9500
C15 H15 0.9500
C16 C17 1.399(2)
C16 C21 1.408(2)
C17 C18 1.394(2)
C17 C22 1.510(3)
C18 C19 1.388(3)
C18 H18 0.9500
C19 C20 1.389(3)
C19 C23 1.513(3)
C20 C21 1.387(3)
C20 H20 0.9500
C21 C24 1.509(3)
C22 H22A 0.9800
C22 H22B 0.9800
C22 H22C 0.9800
C23 H23A 0.9800
C23 H23B 0.9800
C23 H23C 0.9800
C24 H24A 0.9800
C24 H24B 0.9800
C24 H24C 0.9800
C25 C26 1.409(2)
C25 C28 1.483(3)
C26 C27 1.379(3)
C26 H26 0.9500
C27 H27 0.9500
C28 C29 1.399(3)
C28 C33 1.404(3)
C29 C30 1.393(3)
C29 C34 1.501(3)
C30 C31 1.387(3)
C30 H30 0.9500
C31 C32 1.382(3)
C31 C35 1.510(3)
C32 C33 1.395(3)
C32 H32 0.9500
C33 C36 1.504(3)
C34 H34A 0.9800
C34 H34B 0.9800
C34 H34C 0.9800
C35 H35A 0.9800
C35 H35B 0.9800
C35 H35C 0.9800
C36 H36A 0.9800
C36 H36B 0.9800
C36 H36C 0.9800
B1 H1 1.0000
Cl1 C37 1.763(3)
Cl2 C37 1.760(3)
C37 H37A 0.9900
C37 H37B 0.9900

loop_
_geom_torsion_atom_site_label_1
_geom_torsion_atom_site_label_2
_geom_torsion_atom_site_label_3
_geom_torsion_atom_site_label_4
_geom_torsion
N7 Cu1 N1 C1 15.0(2)
N5 Cu1 N1 C1 -131.4(2)
N3 Cu1 N1 C1 137.5(2)
N7 Cu1 N1 N2 -168.64(14)
N5 Cu1 N1 N2 44.96(12)
N3 Cu1 N1 N2 -46.07(12)
C1 N1 N2 C3 -0.4(2)
Cu1 N1 N2 C3 -177.94(12)
C1 N1 N2 B1 179.27(16)
Cu1 N1 N2 B1 1.8(2)
N7 Cu1 N3 C13 7.6(2)
N5 Cu1 N3 C13 146.68(19)
N1 Cu1 N3 C13 -123.90(19)
N7 Cu1 N3 N4 176.34(17)
N5 Cu1 N3 N4 -44.54(13)
N1 Cu1 N3 N4 44.88(13)
C13 N3 N4 C15 -0.3(2)
Cu1 N3 N4 C15 -172.24(12)
C13 N3 N4 B1 173.31(15)
Cu1 N3 N4 B1 1.4(2)
N7 Cu1 N5 C25 -5.2(3)
N1 Cu1 N5 C25 138.07(19)
N3 Cu1 N5 C25 -132.59(19)
N7 Cu1 N5 N6 168.28(15)
N1 Cu1 N5 N6 -48.42(12)
N3 Cu1 N5 N6 40.93(12)
C25 N5 N6 C27 0.05(19)
Cu1 N5 N6 C27 -175.34(12)
C25 N5 N6 B1 179.99(15)
Cu1 N5 N6 B1 4.60(19)
N2 N1 C1 C2 0.0(2)
Cu1 N1 C1 C2 176.58(15)
N2 N1 C1 C4 179.73(16)
Cu1 N1 C1 C4 -3.7(3)
N1 C1 C2 C3 0.4(2)
C4 C1 C2 C3 -179.26(19)
N1 N2 C3 C2 0.7(2)
B1 N2 C3 C2 -178.95(18)
C1 C2 C3 N2 -0.7(2)
N1 C1 C4 C5 -109.7(2)
C2 C1 C4 C5 70.0(3)
N1 C1 C4 C9 68.1(2)
C2 C1 C4 C9 -112.2(2)
C9 C4 C5 C6 0.6(2)
C1 C4 C5 C6 178.43(15)
C9 C4 C5 C10 -178.87(17)
C1 C4 C5 C10 -1.0(2)
C4 C5 C6 C7 -0.1(3)
C10 C5 C6 C7 179.37(17)
C5 C6 C7 C8 -0.2(3)
C5 C6 C7 C11 -179.80(17)
C6 C7 C8 C9 0.0(3)
C11 C7 C8 C9 179.62(18)
C7 C8 C9 C4 0.4(3)
C7 C8 C9 C12 179.28(19)
C5 C4 C9 C8 -0.7(3)
C1 C4 C9 C8 -178.60(16)
C5 C4 C9 C12 -179.55(18)
C1 C4 C9 C12 2.6(3)
N4 N3 C13 C14 0.5(2)
Cu1 N3 C13 C14 169.96(15)
N4 N3 C13 C16 -176.58(15)
Cu1 N3 C13 C16 -7.2(3)
N3 C13 C14 C15 -0.6(2)
C16 C13 C14 C15 176.02(18)
N3 N4 C15 C14 -0.1(2)
B1 N4 C15 C14 -172.69(18)
C13 C14 C15 N4 0.4(2)
N3 C13 C16 C17 -100.1(2)
C14 C13 C16 C17 83.5(3)
N3 C13 C16 C21 76.3(2)
C14 C13 C16 C21 -100.1(2)
C21 C16 C17 C18 -0.6(3)
C13 C16 C17 C18 175.80(18)
C21 C16 C17 C22 -179.1(2)
C13 C16 C17 C22 -2.8(3)
C16 C17 C18 C19 -0.2(3)
C22 C17 C18 C19 178.4(2)
C17 C18 C19 C20 0.3(3)
C17 C18 C19 C23 179.9(2)
C18 C19 C20 C21 0.3(3)
C23 C19 C20 C21 -179.3(2)
C19 C20 C21 C16 -1.1(3)
C19 C20 C21 C24 179.5(2)
C17 C16 C21 C20 1.2(3)
C13 C16 C21 C20 -175.28(19)
C17 C16 C21 C24 -179.4(2)
C13 C16 C21 C24 4.2(3)
N6 N5 C25 C26 0.3(2)
Cu1 N5 C25 C26 174.19(15)
N6 N5 C25 C28 -178.06(15)
Cu1 N5 C25 C28 -4.2(3)
N5 C25 C26 C27 -0.6(2)
C28 C25 C26 C27 177.52(19)
N5 N6 C27 C26 -0.4(2)
B1 N6 C27 C26 179.65(18)
C25 C26 C27 N6 0.6(2)
N5 C25 C28 C29 -103.2(2)
C26 C25 C28 C29 78.8(3)
N5 C25 C28 C33 73.5(2)
C26 C25 C28 C33 -104.4(3)
C33 C28 C29 C30 -1.6(3)
C25 C28 C29 C30 175.10(17)
C33 C28 C29 C34 179.02(19)
C25 C28 C29 C34 -4.2(3)
C28 C29 C30 C31 0.6(3)
C34 C29 C30 C31 179.97(19)
C29 C30 C31 C32 1.0(3)
C29 C30 C31 C35 -177.50(19)
C30 C31 C32 C33 -1.7(3)
C35 C31 C32 C33 176.8(2)
C31 C32 C33 C28 0.7(3)
C31 C32 C33 C36 -179.3(2)
C29 C28 C33 C32 1.0(3)
C25 C28 C33 C32 -175.79(18)
C29 C28 C33 C36 -179.0(2)
C25 C28 C33 C36 4.2(3)
C15 N4 B1 N6 -129.9(2)
N3 N4 B1 N6 58.1(2)
C15 N4 B1 N2 111.0(2)
N3 N4 B1 N2 -61.1(2)
C27 N6 B1 N4 117.31(19)
N5 N6 B1 N4 -62.6(2)
C27 N6 B1 N2 -123.45(19)
N5 N6 B1 N2 56.62(19)
C3 N2 B1 N4 -121.01(19)
N1 N2 B1 N4 59.3(2)
C3 N2 B1 N6 119.28(19)
N1 N2 B1 N6 -60.37(19)
